data_7238777
loop_
_publ_author_name
'Jishkariani, Davit'
'Hall, C. Dennis'
'Oliferenko, Alexander'
'Tomlin, Blake J.'
'Steel, Peter J.'
'Katritzky, Alan R.'

_publ_section_title
;
 Thermal fragmentation of spirodithiohydantoins: A novel route to NHCs
;
_journal_issue 6
_journal_name_full 'RSC Adv.'
_journal_page_first 1669
_journal_paper_doi 10.1039/C2RA22487A
_journal_volume 3
_journal_year 2013
_chemical_formula_moiety 'C18 H19 N3 S'
_chemical_formula_sum 'C18 H19 N3 S'
_chemical_formula_weight 309.42
_chemical_name_common D469
_space_group_IT_number 14
_space_group_name_Hall '-P 2ybc'
_space_group_name_H-M_alt 'P 1 21/c 1'
_symmetry_cell_setting monoclinic
_symmetry_space_group_name_Hall '-P 2ybc'
_symmetry_space_group_name_H-M 'P 1 21/c 1'
_atom_sites_solution_hydrogens geom
_atom_sites_solution_primary direct
_atom_sites_solution_secondary difmap
_audit_creation_method SHELXL-97
_cell_angle_alpha 90.00
_cell_angle_beta 94.0394(18)
_cell_angle_gamma 90.00
_cell_formula_units_Z 4
_cell_length_a 5.86514(13)
_cell_length_b 14.6361(3)
_cell_length_c 18.7566(3)
_cell_measurement_reflns_used 4832
_cell_measurement_temperature 120(1)
_cell_measurement_theta_max 73.7333
_cell_measurement_theta_min 3.0168
_cell_volume 1606.12(5)
_computing_cell_refinement
;
'Mon Jul 30 16:40:32 2012'
;
_computing_data_collection
;
'Mon Jul 30 16:40:32 2012'
;
_computing_data_reduction
;
'Mon Jul 30 16:40:32 2012'
;
_computing_structure_refinement 'SHELXL-97 (Sheldrick, 2008)'
_computing_structure_solution 'SHELXS-97 (Sheldrick, 2008)'
_diffrn_ambient_temperature 120(1)
_diffrn_detector_area_resol_mean 10.6501
_diffrn_measured_fraction_theta_full 1.000
_diffrn_measured_fraction_theta_max 1.000
_diffrn_measurement_device_type 'SuperNova, Dual, Cu at zero, Atlas'
_diffrn_measurement_method '\w scans'
_diffrn_radiation_monochromator graphite
_diffrn_radiation_source 'fine-focus sealed tube'
_diffrn_radiation_type CuK\a
_diffrn_radiation_wavelength 1.54184
_diffrn_reflns_av_R_equivalents 0.0295
_diffrn_reflns_av_sigmaI/netI 0.0256
_diffrn_reflns_limit_h_max 7
_diffrn_reflns_limit_h_min -5
_diffrn_reflns_limit_k_max 17
_diffrn_reflns_limit_k_min -17
_diffrn_reflns_limit_l_max 22
_diffrn_reflns_limit_l_min -22
_diffrn_reflns_number 10315
_diffrn_reflns_theta_full 67.46
_diffrn_reflns_theta_max 67.46
_diffrn_reflns_theta_min 3.83
_exptl_absorpt_coefficient_mu 1.773
_exptl_absorpt_correction_T_max 1.00000
_exptl_absorpt_correction_T_min 0.62856
_exptl_absorpt_correction_type multi-scan
_exptl_absorpt_process_details
;
'Mon Jul 30 16:40:32 2012'
;
_exptl_crystal_colour colorless
_exptl_crystal_density_diffrn 1.280
_exptl_crystal_density_method 'not measured'
_exptl_crystal_description block
_exptl_crystal_F_000 656
_exptl_crystal_size_max 0.50
_exptl_crystal_size_mid 0.44
_exptl_crystal_size_min 0.15
_refine_diff_density_max 0.206
_refine_diff_density_min -0.200
_refine_diff_density_rms 0.043
_refine_ls_extinction_method none
_refine_ls_goodness_of_fit_ref 1.030
_refine_ls_hydrogen_treatment constr
_refine_ls_matrix_type full
_refine_ls_number_parameters 199
_refine_ls_number_reflns 2883
_refine_ls_number_restraints 0
_refine_ls_restrained_S_all 1.030
_refine_ls_R_factor_all 0.0426
_refine_ls_R_factor_gt 0.0335
_refine_ls_shift/su_max 0.001
_refine_ls_shift/su_mean 0.000
_refine_ls_structure_factor_coef Fsqd
_refine_ls_weighting_details 'calc w=1/[\s^2^(Fo^2^)+(0.0480P)^2^+0.6550P] where P=(Fo^2^+2Fc^2^)/3'
_refine_ls_weighting_scheme calc
_refine_ls_wR_factor_gt 0.0865
_refine_ls_wR_factor_ref 0.0937
_reflns_number_gt 2446
_reflns_number_total 2883
_reflns_threshold_expression >2sigma(I)
_cod_data_source_file c2ra22487a.txt
_cod_data_source_block d469
_cod_database_code 7238777

loop_
_symmetry_equiv_pos_as_xyz
'x, y, z'
'-x, y+1/2, -z+1/2'
'-x, -y, -z'
'x, -y-1/2, z-1/2'

loop_
_atom_site_label
_atom_site_type_symbol
_atom_site_fract_x
_atom_site_fract_y
_atom_site_fract_z
_atom_site_U_iso_or_equiv
_atom_site_adp_type
_atom_site_occupancy
_atom_site_symmetry_multiplicity
_atom_site_calc_flag
_atom_site_refinement_flags
N1 N -0.0317(2) 0.85784(9) 0.29438(7) 0.0203(3) Uani 1 1 d .
C2 C 0.1103(3) 0.81466(10) 0.34651(8) 0.0214(3) Uani 1 1 d .
S2 S 0.08430(8) 0.80657(3) 0.43433(2) 0.02832(14) Uani 1 1 d .
N3 N 0.2790(2) 0.77503(9) 0.31040(7) 0.0209(3) Uani 1 1 d .
C4 C 0.3720(3) 0.76616(11) 0.18065(8) 0.0231(4) Uani 1 1 d .
H4A H 0.5046 0.7314 0.1875 0.028 Uiso 1 1 calc R
C5 C 0.2912(3) 0.79587(11) 0.11318(9) 0.0246(4) Uani 1 1 d .
H5A H 0.3717 0.7806 0.0739 0.030 Uiso 1 1 calc R
C6 C 0.0932(3) 0.84788(11) 0.10281(8) 0.0246(4) Uani 1 1 d .
H6A H 0.0445 0.8663 0.0568 0.030 Uiso 1 1 calc R
C7 C -0.0341(3) 0.87311(11) 0.15962(8) 0.0232(4) Uani 1 1 d .
H7A H -0.1662 0.9081 0.1529 0.028 Uiso 1 1 calc R
C8 C 0.0476(3) 0.84304(10) 0.22678(8) 0.0198(3) Uani 1 1 d .
C9 C 0.2448(3) 0.79094(10) 0.23725(8) 0.0200(3) Uani 1 1 d .
C10 C 0.4627(3) 0.71937(11) 0.34413(9) 0.0234(4) Uani 1 1 d .
H10A H 0.5044 0.7431 0.3916 0.028 Uiso 1 1 calc R
H10B H 0.5958 0.7237 0.3164 0.028 Uiso 1 1 calc R
C11 C 0.3935(3) 0.61947(11) 0.34994(9) 0.0257(4) Uani 1 1 d .
H11A H 0.2640 0.6150 0.3792 0.031 Uiso 1 1 calc R
H11B H 0.3460 0.5965 0.3027 0.031 Uiso 1 1 calc R
C12 C 0.5879(3) 0.56046(12) 0.38251(10) 0.0317(4) Uani 1 1 d .
H12A H 0.5389 0.4972 0.3817 0.038 Uiso 1 1 calc R
H12B H 0.7171 0.5653 0.3531 0.038 Uiso 1 1 calc R
C13 C 0.6653(4) 0.58666(13) 0.45894(11) 0.0446(5) Uani 1 1 d .
H13A H 0.7876 0.5471 0.4763 0.067 Uiso 1 1 calc R
H13B H 0.5395 0.5806 0.4887 0.067 Uiso 1 1 calc R
H13C H 0.7177 0.6488 0.4601 0.067 Uiso 1 1 calc R
N2 N -0.2307(2) 0.90894(9) 0.29860(7) 0.0218(3) Uani 1 1 d .
C14 C -0.2561(3) 0.95293(11) 0.35664(8) 0.0224(3) Uani 1 1 d .
H14A H -0.1469 0.9484 0.3949 0.027 Uiso 1 1 calc R
C15 C -0.4584(3) 1.01023(10) 0.36212(8) 0.0223(4) Uani 1 1 d .
C16 C -0.6298(3) 1.01697(11) 0.30652(9) 0.0252(4) Uani 1 1 d .
H16A H -0.6179 0.9838 0.2647 0.030 Uiso 1 1 calc R
C17 C -0.8164(3) 1.07284(12) 0.31377(11) 0.0318(4) Uani 1 1 d .
H17A H -0.9285 1.0779 0.2764 0.038 Uiso 1 1 calc R
C18 C -0.8377(3) 1.12156(12) 0.37664(11) 0.0356(5) Uani 1 1 d .
H18A H -0.9651 1.1582 0.3816 0.043 Uiso 1 1 calc R
C19 C -0.6697(3) 1.11537(12) 0.43156(10) 0.0333(4) Uani 1 1 d .
H19A H -0.6840 1.1479 0.4736 0.040 Uiso 1 1 calc R
C20 C -0.4792(3) 1.06074(11) 0.42449(9) 0.0276(4) Uani 1 1 d .
H20A H -0.3650 1.0578 0.4614 0.033 Uiso 1 1 calc R

loop_
_atom_site_aniso_label
_atom_site_aniso_U_11
_atom_site_aniso_U_22
_atom_site_aniso_U_33
_atom_site_aniso_U_23
_atom_site_aniso_U_13
_atom_site_aniso_U_12
N1 0.0209(7) 0.0210(7) 0.0191(6) 0.0000(5) 0.0028(5) 0.0026(5)
C2 0.0231(9) 0.0187(8) 0.0222(8) 0.0008(6) 0.0005(6) -0.0004(6)
S2 0.0349(3) 0.0315(2) 0.0189(2) 0.00303(15) 0.00411(17) 0.00585(18)
N3 0.0219(7) 0.0207(7) 0.0198(7) 0.0011(5) 0.0008(5) 0.0027(5)
C4 0.0230(9) 0.0200(8) 0.0268(8) -0.0018(6) 0.0039(7) 0.0006(7)
C5 0.0297(10) 0.0221(8) 0.0228(8) -0.0028(6) 0.0077(7) -0.0034(7)
C6 0.0310(9) 0.0226(8) 0.0199(8) 0.0007(6) -0.0007(7) -0.0028(7)
C7 0.0248(9) 0.0203(8) 0.0242(8) 0.0008(6) -0.0011(7) 0.0012(7)
C8 0.0202(8) 0.0170(7) 0.0222(8) -0.0015(6) 0.0024(6) -0.0014(6)
C9 0.0225(9) 0.0169(7) 0.0203(8) 0.0007(6) 0.0006(6) -0.0021(6)
C10 0.0218(9) 0.0236(8) 0.0244(8) 0.0020(6) -0.0016(7) 0.0028(7)
C11 0.0268(9) 0.0222(8) 0.0275(8) -0.0014(7) -0.0028(7) 0.0019(7)
C12 0.0338(10) 0.0225(8) 0.0373(10) 0.0018(7) -0.0081(8) 0.0030(8)
C13 0.0625(14) 0.0275(10) 0.0400(11) 0.0057(8) -0.0225(10) -0.0002(10)
N2 0.0199(7) 0.0201(6) 0.0257(7) 0.0011(5) 0.0039(6) 0.0025(5)
C14 0.0239(9) 0.0204(8) 0.0231(8) 0.0025(6) 0.0031(7) -0.0012(7)
C15 0.0245(9) 0.0176(7) 0.0257(8) 0.0029(6) 0.0085(7) -0.0019(7)
C16 0.0237(9) 0.0198(8) 0.0326(9) 0.0004(7) 0.0055(7) -0.0029(7)
C17 0.0226(9) 0.0246(9) 0.0484(11) 0.0047(8) 0.0045(8) -0.0014(7)
C18 0.0288(10) 0.0205(8) 0.0600(12) 0.0029(8) 0.0207(9) 0.0027(7)
C19 0.0418(12) 0.0222(8) 0.0386(10) -0.0018(7) 0.0218(9) -0.0002(8)
C20 0.0357(10) 0.0225(8) 0.0259(9) 0.0027(7) 0.0108(7) -0.0011(7)

loop_
_atom_type_symbol
_atom_type_description
_atom_type_scat_dispersion_real
_atom_type_scat_dispersion_imag
_atom_type_scat_source
C C 0.0181 0.0091 'International Tables Vol C Tables 4.2.6.8 and 6.1.1.4'
H H 0.0000 0.0000 'International Tables Vol C Tables 4.2.6.8 and 6.1.1.4'
N N 0.0311 0.0180 'International Tables Vol C Tables 4.2.6.8 and 6.1.1.4'
S S 0.3331 0.5567 'International Tables Vol C Tables 4.2.6.8 and 6.1.1.4'

loop_
_geom_angle_atom_site_label_1
_geom_angle_atom_site_label_2
_geom_angle_atom_site_label_3
_geom_angle
C2 N1 N2 131.81(13)
C2 N1 C8 110.26(13)
N2 N1 C8 117.92(12)
N3 C2 N1 105.25(13)
N3 C2 S2 125.33(12)
N1 C2 S2 129.37(12)
C2 N3 C9 111.00(13)
C2 N3 C10 124.08(13)
C9 N3 C10 124.84(13)
C9 C4 C5 116.59(15)
C4 C5 C6 121.78(15)
C5 C6 C7 121.68(15)
C8 C7 C6 116.17(15)
C7 C8 C9 122.27(15)
C7 C8 N1 131.20(15)
C9 C8 N1 106.50(13)
C8 C9 C4 121.52(15)
C8 C9 N3 106.98(13)
C4 C9 N3 131.48(15)
N3 C10 C11 112.01(14)
C12 C11 C10 112.17(14)
C13 C12 C11 113.59(15)
C14 N2 N1 117.76(13)
N2 C14 C15 119.40(15)
C20 C15 C16 119.10(16)
C20 C15 C14 118.79(16)
C16 C15 C14 122.11(15)
C17 C16 C15 120.07(16)
C16 C17 C18 120.40(18)
C19 C18 C17 119.88(17)
C18 C19 C20 120.30(17)
C19 C20 C15 120.23(17)

loop_
_geom_bond_atom_site_label_1
_geom_bond_atom_site_label_2
_geom_bond_distance
N1 C2 1.391(2)
N1 N2 1.3929(18)
N1 C8 1.3979(19)
C2 N3 1.367(2)
C2 S2 1.6692(16)
N3 C9 1.3922(19)
N3 C10 1.459(2)
C4 C9 1.388(2)
C4 C5 1.389(2)
C5 C6 1.391(2)
C6 C7 1.393(2)
C7 C8 1.387(2)
C8 C9 1.388(2)
C10 C11 1.523(2)
C11 C12 1.523(2)
C12 C13 1.522(2)
N2 C14 1.283(2)
C14 C15 1.463(2)
C15 C20 1.397(2)
C15 C16 1.400(2)
C16 C17 1.381(2)
C17 C18 1.391(3)
C18 C19 1.377(3)
C19 C20 1.388(3)
